data_4345573
loop_
_publ_author_name
'Nganga, John K.'
'Samanamu, Christian R.'
'Tanski, Joseph M.'
'Pacheco, Carlos'
'Saucedo, Cesar'
'Batista, Victor S.'
'Grice, Kyle A.'
'Ertem, Mehmed Z.'
'Angeles-Boza, Alfredo M'

_publ_contact_author 'Alfredo Angeles-Boza'
_publ_section_title
;
 Electrochemical Reduction of CO2 Catalyzed by
 Re(pyridine-oxazoline)(CO)3Cl Complexes.
;
_journal_issue 6
_journal_name_full 'Inorganic chemistry'
_journal_page_first 3214
_journal_page_last 3226
_journal_paper_doi 10.1021/acs.inorgchem.6b02384
_journal_volume 56
_journal_year 2017
_chemical_formula_moiety 'C11 H8 Cl N2 O4 Re, C3 H3'
_chemical_formula_sum 'C14 H11 Cl N2 O4 Re'
_chemical_formula_weight 492.90
_chemical_name_systematic
; 
 ? 
;
_space_group_IT_number 2
_symmetry_cell_setting triclinic
_symmetry_space_group_name_Hall '-P 1'
_symmetry_space_group_name_H-M 'P -1'
_atom_sites_solution_hydrogens geom
_atom_sites_solution_primary direct
_atom_sites_solution_secondary difmap
_audit_creation_method SHELXL-97
_cell_angle_alpha 76.7960(10)
_cell_angle_beta 78.3760(10)
_cell_angle_gamma 88.6210(10)
_cell_formula_units_Z 2
_cell_length_a 7.8623(3)
_cell_length_b 8.1392(3)
_cell_length_c 12.4806(5)
_cell_measurement_reflns_used 9915
_cell_measurement_temperature 125(2)
_cell_measurement_theta_max 30.50
_cell_measurement_theta_min 2.57
_cell_volume 761.41(5)
_computing_cell_refinement 'Bruker SAINT'
_computing_data_collection 'Bruker APEX2'
_computing_data_reduction 'Bruker SAINT'
_computing_molecular_graphics 'Bruker SHELXTL'
_computing_publication_material 'Bruker SHELXTL'
_computing_structure_refinement 'SHELXL-97 (Sheldrick, 2008)'
_computing_structure_solution 'SHELXS-97 (Sheldrick, 2008)'
_diffrn_ambient_temperature 125(2)
_diffrn_measured_fraction_theta_full 0.992
_diffrn_measured_fraction_theta_max 0.992
_diffrn_measurement_device_type 'Bruker APEX-II CCD'
_diffrn_measurement_method '\f and \w scans'
_diffrn_radiation_monochromator graphite
_diffrn_radiation_source 'fine-focus sealed tube'
_diffrn_radiation_type MoK\a
_diffrn_radiation_wavelength 0.71073
_diffrn_reflns_av_R_equivalents 0.0210
_diffrn_reflns_av_sigmaI/netI 0.0245
_diffrn_reflns_limit_h_max 11
_diffrn_reflns_limit_h_min -11
_diffrn_reflns_limit_k_max 11
_diffrn_reflns_limit_k_min -11
_diffrn_reflns_limit_l_max 17
_diffrn_reflns_limit_l_min -17
_diffrn_reflns_number 12296
_diffrn_reflns_theta_full 30.51
_diffrn_reflns_theta_max 30.51
_diffrn_reflns_theta_min 2.57
_exptl_absorpt_coefficient_mu 8.173
_exptl_absorpt_correction_T_max 0.5609
_exptl_absorpt_correction_T_min 0.4405
_exptl_absorpt_correction_type empirical
_exptl_absorpt_process_details SADABS
_exptl_crystal_colour orange
_exptl_crystal_density_diffrn 2.150
_exptl_crystal_density_method 'not measured'
_exptl_crystal_description plate
_exptl_crystal_F_000 466
_exptl_crystal_size_max 0.12
_exptl_crystal_size_mid 0.10
_exptl_crystal_size_min 0.08
_refine_diff_density_max 1.690
_refine_diff_density_min -0.539
_refine_diff_density_rms 0.106
_refine_ls_extinction_method none
_refine_ls_goodness_of_fit_ref 1.044
_refine_ls_hydrogen_treatment constr
_refine_ls_matrix_type full
_refine_ls_number_parameters 199
_refine_ls_number_reflns 4611
_refine_ls_number_restraints 0
_refine_ls_restrained_S_all 1.044
_refine_ls_R_factor_all 0.0192
_refine_ls_R_factor_gt 0.0170
_refine_ls_shift/su_max 0.002
_refine_ls_shift/su_mean 0.000
_refine_ls_structure_factor_coef Fsqd
_refine_ls_weighting_details 'calc w=1/[\s^2^(Fo^2^)+(0.0209P)^2^+0.0947P] where P=(Fo^2^+2Fc^2^)/3'
_refine_ls_weighting_scheme calc
_refine_ls_wR_factor_gt 0.0397
_refine_ls_wR_factor_ref 0.0405
_reflns_number_gt 4312
_reflns_number_total 4611
_reflns_threshold_expression >2sigma(I)
_cod_data_source_file ic6b02384_si_002.cif
_cod_data_source_block aab1605re
_cod_depositor_comments
;
The following automatic conversions were performed:

'_symmetry_cell_setting' value 'Triclinic' changed to 'triclinic'
according to
/home/data/users/saulius/crontab/automatic-downloads/current/ACS/lib/dictionaries/cif_core.dic
dictionary named 'cif_core.dic' version 2.4.2 from 2011-04-26.

Automatic conversion script
Id: cif_fix_values 4973 2017-02-22 13:04:09Z antanas 
;
_cod_original_sg_symbol_Hall -P1
_cod_original_sg_symbol_H-M P-1
_cod_database_code 4345573

loop_
_symmetry_equiv_pos_as_xyz
'x, y, z'
'-x, -y, -z'

loop_
_atom_site_label
_atom_site_type_symbol
_atom_site_fract_x
_atom_site_fract_y
_atom_site_fract_z
_atom_site_U_iso_or_equiv
_atom_site_adp_type
_atom_site_occupancy
_atom_site_symmetry_multiplicity
_atom_site_calc_flag
_atom_site_refinement_flags
Re Re 0.614317(11) 0.734222(10) 0.222463(7) 0.01726(3) Uani 1 1 d .
Cl Cl 0.82777(7) 0.54835(7) 0.31023(5) 0.02359(11) Uani 1 1 d .
O1 O 0.4883(2) 0.8427(3) 0.44417(16) 0.0338(4) Uani 1 1 d .
O2 O 0.8701(3) 1.0371(2) 0.14440(17) 0.0366(4) Uani 1 1 d .
O3 O 0.3396(3) 0.9502(2) 0.11822(18) 0.0370(5) Uani 1 1 d .
O4 O 0.4543(2) 0.2439(2) 0.22227(15) 0.0264(4) Uani 1 1 d .
N1 N 0.7059(2) 0.6190(2) 0.07861(16) 0.0186(4) Uani 1 1 d .
N2 N 0.4683(2) 0.4988(2) 0.26069(16) 0.0190(4) Uani 1 1 d .
C1 C 0.5330(3) 0.8034(3) 0.3606(2) 0.0224(4) Uani 1 1 d .
C2 C 0.7729(3) 0.9235(3) 0.1742(2) 0.0248(5) Uani 1 1 d .
C3 C 0.4417(3) 0.8690(3) 0.1565(2) 0.0246(5) Uani 1 1 d .
C4 C 0.8176(3) 0.6881(3) -0.01658(19) 0.0222(4) Uani 1 1 d .
H4A H 0.8577 0.8011 -0.0278 0.027 Uiso 1 1 calc R
C5 C 0.8769(3) 0.5997(3) -0.0995(2) 0.0247(5) Uani 1 1 d .
H5A H 0.9562 0.6520 -0.1661 0.030 Uiso 1 1 calc R
C6 C 0.8196(3) 0.4355(3) -0.0844(2) 0.0254(5) Uani 1 1 d .
H6A H 0.8598 0.3733 -0.1400 0.031 Uiso 1 1 calc R
C7 C 0.7019(3) 0.3623(3) 0.0134(2) 0.0224(4) Uani 1 1 d .
H7A H 0.6589 0.2501 0.0256 0.027 Uiso 1 1 calc R
C8 C 0.6497(3) 0.4578(3) 0.09209(18) 0.0182(4) Uani 1 1 d .
C9 C 0.5216(3) 0.3997(3) 0.19635(19) 0.0191(4) Uani 1 1 d .
C10 C 0.3337(4) 0.2288(3) 0.3314(2) 0.0297(5) Uani 1 1 d .
H10A H 0.3761 0.1467 0.3914 0.036 Uiso 1 1 calc R
H10B H 0.2164 0.1922 0.3275 0.036 Uiso 1 1 calc R
C11 C 0.3309(3) 0.4077(3) 0.3531(2) 0.0257(5) Uani 1 1 d .
H11A H 0.2164 0.4595 0.3493 0.031 Uiso 1 1 calc R
H11B H 0.3582 0.4061 0.4274 0.031 Uiso 1 1 calc R
C1S C 0.1066(3) -0.0720(3) 0.5732(2) 0.0299(5) Uani 1 1 d .
H1SA H 0.1797 -0.1212 0.6233 0.036 Uiso 1 1 calc R
C2S C 0.0402(3) 0.0870(3) 0.5756(2) 0.0305(5) Uani 1 1 d .
H2SA H 0.0676 0.1464 0.6274 0.037 Uiso 1 1 calc R
C3S C -0.0667(3) 0.1591(3) 0.5020(2) 0.0298(5) Uani 1 1 d .
H3SA H -0.1122 0.2680 0.5033 0.036 Uiso 1 1 calc R

loop_
_atom_site_aniso_label
_atom_site_aniso_U_11
_atom_site_aniso_U_22
_atom_site_aniso_U_33
_atom_site_aniso_U_23
_atom_site_aniso_U_13
_atom_site_aniso_U_12
Re 0.01961(5) 0.01243(4) 0.02003(5) -0.00349(3) -0.00495(3) 0.00073(3)
Cl 0.0245(3) 0.0215(2) 0.0254(3) -0.0043(2) -0.0082(2) 0.0043(2)
O1 0.0332(10) 0.0403(11) 0.0330(10) -0.0193(9) -0.0071(8) 0.0073(8)
O2 0.0385(11) 0.0250(9) 0.0437(11) 0.0008(8) -0.0110(9) -0.0115(8)
O3 0.0440(12) 0.0268(9) 0.0489(12) -0.0130(9) -0.0258(10) 0.0104(8)
O4 0.0307(9) 0.0174(8) 0.0294(9) -0.0050(7) -0.0021(7) -0.0059(7)
N1 0.0189(9) 0.0173(9) 0.0195(9) -0.0023(7) -0.0059(7) 0.0008(7)
N2 0.0190(9) 0.0163(8) 0.0205(9) -0.0019(7) -0.0033(7) -0.0015(7)
C1 0.0194(10) 0.0210(11) 0.0284(12) -0.0072(9) -0.0069(9) 0.0024(8)
C2 0.0297(12) 0.0204(11) 0.0245(11) -0.0023(9) -0.0091(9) 0.0012(9)
C3 0.0322(12) 0.0160(10) 0.0281(12) -0.0084(9) -0.0075(10) -0.0004(9)
C4 0.0201(10) 0.0223(11) 0.0229(11) -0.0014(8) -0.0056(8) -0.0003(8)
C5 0.0212(11) 0.0300(12) 0.0211(11) -0.0021(9) -0.0045(9) 0.0031(9)
C6 0.0231(11) 0.0315(12) 0.0251(11) -0.0101(10) -0.0090(9) 0.0061(9)
C7 0.0227(11) 0.0211(11) 0.0268(11) -0.0083(9) -0.0101(9) 0.0035(8)
C8 0.0190(10) 0.0163(9) 0.0198(10) -0.0030(8) -0.0064(8) 0.0010(8)
C9 0.0200(10) 0.0159(9) 0.0217(10) -0.0020(8) -0.0071(8) -0.0016(8)
C10 0.0349(14) 0.0229(12) 0.0264(12) 0.0000(9) 0.0002(10) -0.0115(10)
C11 0.0262(12) 0.0233(11) 0.0234(11) -0.0010(9) 0.0002(9) -0.0028(9)
C1S 0.0238(12) 0.0340(13) 0.0301(12) -0.0028(10) -0.0062(10) -0.0014(10)
C2S 0.0294(13) 0.0315(13) 0.0321(13) -0.0121(11) -0.0037(10) -0.0057(10)
C3S 0.0281(13) 0.0239(12) 0.0356(14) -0.0066(10) -0.0023(10) 0.0012(10)

loop_
_atom_type_symbol
_atom_type_description
_atom_type_scat_dispersion_real
_atom_type_scat_dispersion_imag
_atom_type_scat_source
C C 0.0033 0.0016 'International Tables Vol C Tables 4.2.6.8 and 6.1.1.4'
H H 0.0000 0.0000 'International Tables Vol C Tables 4.2.6.8 and 6.1.1.4'
N N 0.0061 0.0033 'International Tables Vol C Tables 4.2.6.8 and 6.1.1.4'
O O 0.0106 0.0060 'International Tables Vol C Tables 4.2.6.8 and 6.1.1.4'
Re Re -1.0185 7.2310 'International Tables Vol C Tables 4.2.6.8 and 6.1.1.4'
Cl Cl 0.1484 0.1585 'International Tables Vol C Tables 4.2.6.8 and 6.1.1.4'

loop_
_geom_angle_atom_site_label_1
_geom_angle_atom_site_label_2
_geom_angle_atom_site_label_3
_geom_angle
_geom_angle_site_symmetry_1
C2 Re C1 88.98(10) .
C2 Re C3 90.12(10) .
C1 Re C3 90.15(10) .
C2 Re N2 170.34(9) .
C1 Re N2 99.17(9) .
C3 Re N2 95.01(8) .
C2 Re N1 96.94(9) .
C1 Re N1 172.04(8) .
C3 Re N1 95.14(8) .
N2 Re N1 74.48(7) .
C2 Re Cl 92.60(7) .
C1 Re Cl 90.03(7) .
C3 Re Cl 177.28(7) .
N2 Re Cl 82.28(5) .
N1 Re Cl 84.40(5) .
C9 O4 C10 105.30(18) .
C4 N1 C8 117.7(2) .
C4 N1 Re 126.71(16) .
C8 N1 Re 115.47(14) .
C9 N2 C11 107.66(19) .
C9 N2 Re 115.25(15) .
C11 N2 Re 136.54(15) .
O1 C1 Re 178.1(2) .
O2 C2 Re 179.3(2) .
O3 C3 Re 179.1(2) .
N1 C4 C5 122.2(2) .
N1 C4 H4A 118.9 .
C5 C4 H4A 118.9 .
C6 C5 C4 119.5(2) .
C6 C5 H5A 120.2 .
C4 C5 H5A 120.2 .
C5 C6 C7 119.1(2) .
C5 C6 H6A 120.4 .
C7 C6 H6A 120.4 .
C8 C7 C6 118.0(2) .
C8 C7 H7A 121.0 .
C6 C7 H7A 121.0 .
N1 C8 C7 123.5(2) .
N1 C8 C9 112.57(19) .
C7 C8 C9 123.9(2) .
N2 C9 O4 119.2(2) .
N2 C9 C8 120.7(2) .
O4 C9 C8 120.01(19) .
O4 C10 C11 104.43(18) .
O4 C10 H10A 110.9 .
C11 C10 H10A 110.9 .
O4 C10 H10B 110.9 .
C11 C10 H10B 110.9 .
H10A C10 H10B 108.9 .
N2 C11 C10 102.86(19) .
N2 C11 H11A 111.2 .
C10 C11 H11A 111.2 .
N2 C11 H11B 111.2 .
C10 C11 H11B 111.2 .
H11A C11 H11B 109.1 .
C3S C1S C2S 120.3(2) 2_556
C3S C1S H1SA 119.9 2_556
C2S C1S H1SA 119.9 .
C1S C2S C3S 119.8(2) .
C1S C2S H2SA 120.1 .
C3S C2S H2SA 120.1 .
C1S C3S C2S 119.9(2) 2_556
C1S C3S H3SA 120.1 2_556
C2S C3S H3SA 120.1 .

loop_
_geom_bond_atom_site_label_1
_geom_bond_atom_site_label_2
_geom_bond_distance
_geom_bond_site_symmetry_2
Re C2 1.912(2) .
Re C1 1.918(2) .
Re C3 1.921(2) .
Re N2 2.1643(18) .
Re N1 2.1990(19) .
Re Cl 2.4833(5) .
O1 C1 1.146(3) .
O2 C2 1.157(3) .
O3 C3 1.137(3) .
O4 C9 1.330(3) .
O4 C10 1.475(3) .
N1 C4 1.341(3) .
N1 C8 1.357(3) .
N2 C9 1.271(3) .
N2 C11 1.481(3) .
C4 C5 1.392(3) .
C4 H4A 0.9500 .
C5 C6 1.379(3) .
C5 H5A 0.9500 .
C6 C7 1.393(3) .
C6 H6A 0.9500 .
C7 C8 1.382(3) .
C7 H7A 0.9500 .
C8 C9 1.464(3) .
C10 C11 1.539(3) .
C10 H10A 0.9900 .
C10 H10B 0.9900 .
C11 H11A 0.9900 .
C11 H11B 0.9900 .
C1S C3S 1.383(4) 2_556
C1S C2S 1.388(4) .
C1S H1SA 0.9500 .
C2S C3S 1.391(4) .
C2S H2SA 0.9500 .
C3S C1S 1.383(4) 2_556
C3S H3SA 0.9500 .

loop_
_geom_torsion_atom_site_label_1
_geom_torsion_atom_site_label_2
_geom_torsion_atom_site_label_3
_geom_torsion_atom_site_label_4
_geom_torsion
_geom_torsion_site_symmetry_1
_geom_torsion_site_symmetry_4
C2 Re N1 C4 -9.7(2) . .
C1 Re N1 C4 -147.5(5) . .
C3 Re N1 C4 81.03(19) . .
N2 Re N1 C4 174.8(2) . .
Cl Re N1 C4 -101.67(18) . .
C2 Re N1 C8 166.17(16) . .
C1 Re N1 C8 28.4(6) . .
C3 Re N1 C8 -103.08(16) . .
N2 Re N1 C8 -9.29(14) . .
Cl Re N1 C8 74.23(15) . .
C2 Re N2 C9 -17.0(6) . .
C1 Re N2 C9 -164.18(17) . .
C3 Re N2 C9 104.85(17) . .
N1 Re N2 C9 10.89(16) . .
Cl Re N2 C9 -75.40(16) . .
C2 Re N2 C11 153.2(5) . .
C1 Re N2 C11 6.0(2) . .
C3 Re N2 C11 -85.0(2) . .
N1 Re N2 C11 -178.9(2) . .
Cl Re N2 C11 94.8(2) . .
C2 Re C1 O1 -81(7) . .
C3 Re C1 O1 -171(7) . .
N2 Re C1 O1 94(7) . .
N1 Re C1 O1 57(7) . .
Cl Re C1 O1 11(7) . .
C1 Re C2 O2 150(20) . .
C3 Re C2 O2 -120(20) . .
N2 Re C2 O2 2(21) . .
N1 Re C2 O2 -25(20) . .
Cl Re C2 O2 60(20) . .
C2 Re C3 O3 -56(17) . .
C1 Re C3 O3 33(17) . .
N2 Re C3 O3 132(17) . .
N1 Re C3 O3 -153(17) . .
Cl Re C3 O3 127(16) . .
C8 N1 C4 C5 -0.5(3) . .
Re N1 C4 C5 175.34(16) . .
N1 C4 C5 C6 0.1(3) . .
C4 C5 C6 C7 0.6(3) . .
C5 C6 C7 C8 -0.9(3) . .
C4 N1 C8 C7 0.2(3) . .
Re N1 C8 C7 -176.13(17) . .
C4 N1 C8 C9 -177.01(19) . .
Re N1 C8 C9 6.7(2) . .
C6 C7 C8 N1 0.5(3) . .
C6 C7 C8 C9 177.4(2) . .
C11 N2 C9 O4 -1.6(3) . .
Re N2 C9 O4 171.31(15) . .
C11 N2 C9 C8 175.57(19) . .
Re N2 C9 C8 -11.5(3) . .
C10 O4 C9 N2 -3.3(3) . .
C10 O4 C9 C8 179.5(2) . .
N1 C8 C9 N2 3.2(3) . .
C7 C8 C9 N2 -174.0(2) . .
N1 C8 C9 O4 -179.68(19) . .
C7 C8 C9 O4 3.2(3) . .
C9 O4 C10 C11 6.4(3) . .
C9 N2 C11 C10 5.5(3) . .
Re N2 C11 C10 -165.15(17) . .
O4 C10 C11 N2 -7.1(3) . .
C3S C1S C2S C3S -0.1(4) 2_556 .
C1S C2S C3S C1S 0.1(4) . 2_556
